data_7704580
loop_
_publ_author_name
'Pham, Son Q. T.'
'Richardson, Christopher'
'Kelso, Celine'
'Willis, Anthony C.'
'Ralph, Stephen F.'

_publ_section_title
;
 The effect of isomerism and other structural variations on the
 G-quadruplex DNA-binding properties of some nickel Schiff base complexes.
;
_journal_issue 30
_journal_name_full 'Dalton transactions (Cambridge, England : 2003)'
_journal_page_first 10360
_journal_page_last 10379
_journal_paper_doi 10.1039/d0dt01370f
_journal_volume 49
_journal_year 2020
_chemical_formula_moiety 'C28 H22 N2 Ni O4, C3 H7 N O'
_chemical_formula_sum 'C31 H29 N3 Ni O5'
_chemical_formula_weight 582.28
_chemical_name_systematic N,N'-Bis-(4'-(hydroxybenzophenylidene))ethylenediaminenickel(II)
_space_group_crystal_system monoclinic
_space_group_IT_number 14
_space_group_name_Hall '-P 2yn'
_space_group_name_H-M_alt 'P 1 21/n 1'
_atom_sites_solution_hydrogens geom
_atom_sites_solution_primary dual
_audit_creation_date 2020-02-17
_audit_creation_method
;
Olex2 1.2
(compiled 2018.05.29 svn.r3508 for OlexSys, GUI svn.r5506)
;
_audit_update_record
;
2020-02-18 deposited with the CCDC.	2020-06-02 downloaded from the CCDC.
;
_cell_angle_alpha 90
_cell_angle_beta 106.082(2)
_cell_angle_gamma 90
_cell_formula_units_Z 4
_cell_length_a 12.5896(2)
_cell_length_b 17.1222(3)
_cell_length_c 13.0803(3)
_cell_measurement_reflns_used 16667
_cell_measurement_temperature 294
_cell_measurement_theta_max 28.9920
_cell_measurement_theta_min 1.9730
_cell_volume 2709.27(9)
_computing_cell_refinement 'CrysAlisPro 1.171.40.48a (Rigaku OD, 2019)'
_computing_data_collection 'CrysAlisPro 1.171.40.48a (Rigaku OD, 2019)'
_computing_data_reduction 'CrysAlisPro 1.171.40.48a (Rigaku OD, 2019)'
_computing_molecular_graphics 'Olex2 (Dolomanov et al., 2009)'
_computing_publication_material 'Olex2 (Dolomanov et al., 2009)'
_computing_structure_refinement 'ShelXL (Sheldrick, 2015)'
_computing_structure_solution 'ShelXT (Sheldrick, 2015)'
_diffrn_ambient_temperature 294
_diffrn_detector 'HyPix Bantam HPC'
_diffrn_detector_area_resol_mean 10.0000
_diffrn_measured_fraction_theta_full 1.000
_diffrn_measured_fraction_theta_max 1.000
_diffrn_measurement_details
;
List of Runs (angles in degrees, time in seconds):

  # Type    Start    End  Width  t~exp~   \w     \q     \k     \f   Frames
#--------------------------------------------------------------------------
  1  \w    -74.00 110.00   0.50   10.00    --   20.00  54.00   0.00  368
  2  \w    -74.00 110.00   0.50   10.00    --   20.00  54.00-180.00  368
  3  \w    -74.00 110.00   0.50   10.00    --   20.00  54.00  90.00  368
  4  \w    -74.00 110.00   0.50   10.00    --   20.00  54.00 150.00  368
  5  \w    -74.00 110.00   0.50   10.00    --   20.00  54.00 -60.00  368
  6  \w    -74.00 110.00   0.50   10.00    --   20.00  54.00 -30.00  368
  7  \w    -74.00  -4.00   0.50   10.00    --   20.00  54.00  60.00  140
  8  \w    -74.00 110.00   0.50   10.00    --   20.00  54.00-120.00  368
;
_diffrn_measurement_device 'two-circle diffractometer'
_diffrn_measurement_device_type 'XtaLAB Mini II'
_diffrn_measurement_method '\w scans'
_diffrn_orient_matrix_type 'CrysAlisPro convention (1999,Acta A55,543-557)'
_diffrn_orient_matrix_UB_11 -0.0004505000
_diffrn_orient_matrix_UB_12 -0.0008972000
_diffrn_orient_matrix_UB_13 -0.0543756000
_diffrn_orient_matrix_UB_21 0.0504146000
_diffrn_orient_matrix_UB_22 0.0211800000
_diffrn_orient_matrix_UB_23 0.0125123000
_diffrn_orient_matrix_UB_31 0.0299630000
_diffrn_orient_matrix_UB_32 -0.0355418000
_diffrn_orient_matrix_UB_33 0.0087663000
_diffrn_radiation_monochromator graphite
_diffrn_radiation_probe x-ray
_diffrn_radiation_type MoK\a
_diffrn_radiation_wavelength 0.71073
_diffrn_reflns_av_R_equivalents 0.0491
_diffrn_reflns_av_unetI/netI 0.0293
_diffrn_reflns_Laue_measured_fraction_full 1.000
_diffrn_reflns_Laue_measured_fraction_max 1.000
_diffrn_reflns_limit_h_max 17
_diffrn_reflns_limit_h_min -17
_diffrn_reflns_limit_k_max 23
_diffrn_reflns_limit_k_min -23
_diffrn_reflns_limit_l_max 17
_diffrn_reflns_limit_l_min -17
_diffrn_reflns_number 60527
_diffrn_reflns_point_group_measured_fraction_full 1.000
_diffrn_reflns_point_group_measured_fraction_max 1.000
_diffrn_reflns_theta_full 25.242
_diffrn_reflns_theta_max 29.130
_diffrn_reflns_theta_min 1.987
_diffrn_source 'fine-focus sealed X-ray tube'
_diffrn_source_type 'Rigaku (Mo) X-ray Source'
_exptl_absorpt_coefficient_mu 0.763
_exptl_absorpt_correction_T_max 1.00000
_exptl_absorpt_correction_T_min 0.64838
_exptl_absorpt_correction_type multi-scan
_exptl_absorpt_process_details
;
CrysAlisPro 1.171.40.48a (Rigaku Oxford Diffraction, 2019)
Empirical absorption correction using spherical harmonics,
 implemented in SCALE3 ABSPACK scaling algorithm.
;
_exptl_crystal_colour 'clear orange'
_exptl_crystal_density_diffrn 1.428
_exptl_crystal_description cubeoctahedron
_exptl_crystal_F_000 1216
_exptl_crystal_recrystallization_method 'from DMF solvent'
_exptl_crystal_size_max 0.40
_exptl_crystal_size_mid 0.31
_exptl_crystal_size_min 0.25
_refine_diff_density_max 0.511
_refine_diff_density_min -0.547
_refine_diff_density_rms 0.056
_refine_ls_extinction_method none
_refine_ls_goodness_of_fit_ref 1.033
_refine_ls_hydrogen_treatment constr
_refine_ls_matrix_type full
_refine_ls_number_parameters 414
_refine_ls_number_reflns 7293
_refine_ls_number_restraints 112
_refine_ls_restrained_S_all 1.029
_refine_ls_R_factor_all 0.0684
_refine_ls_R_factor_gt 0.0421
_refine_ls_shift/su_max 0.003
_refine_ls_shift/su_mean 0.000
_refine_ls_structure_factor_coef Fsqd
_refine_ls_weighting_details 'w=1/[\s^2^(Fo^2^)+(0.0577P)^2^+1.0442P] where P=(Fo^2^+2Fc^2^)/3'
_refine_ls_weighting_scheme calc
_refine_ls_wR_factor_gt 0.1042
_refine_ls_wR_factor_ref 0.1214
_reflns_Friedel_coverage 0.000
_reflns_number_gt 5190
_reflns_number_total 7293
_reflns_threshold_expression 'I > 2\s(I)'
_cod_data_source_file d0dt01370f2.cif
_cod_data_source_block cmpd3_exp_140_tsb19_p
_cod_depositor_comments
;Adding full bibliography for 7704580--7704587.cif.

 Adding full bibliography for 7704580--7704587.cif.
;
_cod_original_cell_volume 2709.28(9)
_cod_database_code 7704580
_shelx_shelxl_version_number 2017/1
_chemical_oxdiff_formula C31H29N3NiO5
_chemical_oxdiff_usercomment 'TSB 19_P from DMF'
_shelx_space_group_comment
;
The symmetry employed for this shelxl refinement is uniquely defined
by the following loop, which should always be used as a source of
symmetry information in preference to the above space-group names.
They are only intended as comments.
;
_shelx_estimated_absorpt_t_max 0.832
_shelx_estimated_absorpt_t_min 0.750
_reflns_odcompleteness_completeness 99.97
_reflns_odcompleteness_iscentric 1
_reflns_odcompleteness_theta 29.07
_olex2_refinement_description
;
1. Fixed Uiso
 At 1.2 times of:
  All C(H) groups, All C(H,H) groups
 At 1.5 times of:
  All C(H,H,H) groups, All O(H) groups
2. Restrained distances
 N2P-C1PA = N2P-C1PB
 1.48 with sigma of 0.02
 N2-C1A = N2-C1B
 1.48 with sigma of 0.02
 C1A-C1PA = C1B-C1PB
 1.51 with sigma of 0.02
 N2-C1PA = N2-C1PB
 2.4 with sigma of 0.04
 N2P-C1A = N2P-C1B
 2.4 with sigma of 0.04
 N3D-C4D \\sim N3D-C5D
 with sigma of 0.02
 N3M-C4M \\sim N3M-C5M
 with sigma of 0.02
3. Restrained planarity
 C2D, O3AA, N3D, C4D, C5D
 with sigma of 0.1
 C2M, O4AA, N3M, C4M, C5M
 with sigma of 0.1
4. Uiso/Uaniso restraints and constraints
C2D \\sim O3AA \\sim N3D \\sim C4D \\sim C5D: within 2A with sigma of 0.04 and
sigma for terminal atoms of 0.08
C2M \\sim O4AA \\sim N3M \\sim C4M \\sim C5M: within 2A with sigma of 0.04 and
sigma for terminal atoms of 0.08
5. Rigid body (RIGU) restrains
 C2D, O3AA, N3D, C4D, C5D
 with sigma for 1-2 distances of 0.004 and sigma for 1-3 distances of 0.004
 C2M, O4AA, N3M, C4M, C5M
 with sigma for 1-2 distances of 0.004 and sigma for 1-3 distances of 0.004
6. Others
 Sof(C1A)=Sof(H1AA)=Sof(H1AB)=Sof(C1PA)=Sof(H1PA)=Sof(H1PB)=1-FVAR(1)
 Sof(C1B)=Sof(H1BA)=Sof(H1BB)=Sof(C1PB)=Sof(H1PC)=Sof(H1PD)=FVAR(1)
 Sof(C2D)=Sof(H2D)=Sof(O3AA)=Sof(N3D)=Sof(C4D)=Sof(H4DA)=Sof(H4DB)=Sof(H4DC)=
 Sof(C5D)=Sof(H5DA)=Sof(H5DB)=Sof(H5DC)=1-FVAR(2)
 Sof(C2M)=Sof(H2M)=Sof(O4AA)=Sof(N3M)=Sof(C4M)=Sof(H4MA)=Sof(H4MB)=Sof(H4MC)=
 Sof(C5M)=Sof(H5MA)=Sof(H5MB)=Sof(H5MC)=FVAR(2)
7.a Free rotating group:
 C2D(O3AA,N3D,C4D,C5D), C2M(O4AA,N3M,C4M,C5M)
7.b Secondary CH2 refined with riding coordinates:
 C1A(H1AA,H1AB), C1B(H1BA,H1BB), C1PA(H1PA,H1PB), C1PB(H1PC,H1PD)
7.c Aromatic/amide H refined with riding coordinates:
 C11(H11), C5(H5), C5P(H5P), C6(H6), C6P(H6P), C8(H8), C8P(H8P), C9(H9),
 C9P(H9P), C11P(H11P), C12(H12), C12P(H12P), C13(H13), C13P(H13P), C14(H14),
 C14P(H14P), C2D(H2D), C2M(H2M)
7.d Idealised Me refined as rotating group:
 C4D(H4DA,H4DB,H4DC), C5D(H5DA,H5DB,H5DC), C4M(H4MA,H4MB,H4MC), C5M(H5MA,H5MB,
 H5MC)
7.e Idealised tetrahedral OH refined as rotating group:
 O17(H17), O17P(H17P)
;
_olex2_exptl_crystal_mounting_method 'Mitegen mount + Paratone'
_olex2_submission_special_instructions 'No special instructions were received'
_oxdiff_exptl_absorpt_empirical_details
;
Empirical correction (ABSPACK) includes:
- Absorption correction using spherical harmonics
- Frame scaling
;
_oxdiff_exptl_absorpt_empirical_full_max 1.262
_oxdiff_exptl_absorpt_empirical_full_min 0.846

loop_
_space_group_symop_operation_xyz
'x, y, z'
'-x+1/2, y+1/2, -z+1/2'
'-x, -y, -z'
'x-1/2, -y-1/2, z-1/2'

loop_
_atom_site_label
_atom_site_type_symbol
_atom_site_fract_x
_atom_site_fract_y
_atom_site_fract_z
_atom_site_U_iso_or_equiv
_atom_site_adp_type
_atom_site_occupancy
_atom_site_site_symmetry_order
_atom_site_calc_flag
_atom_site_refinement_flags_posn
_atom_site_refinement_flags_adp
_atom_site_refinement_flags_occupancy
_atom_site_disorder_assembly
_atom_site_disorder_group
Ni Ni 1.04129(2) 1.01330(2) 0.19207(2) 0.04101(9) Uani 1 1 d . . . . .
O16 O 1.13122(11) 1.08987(8) 0.26628(13) 0.0516(4) Uani 1 1 d . . . . .
O16P O 0.92843(11) 1.08155(9) 0.19326(14) 0.0531(4) Uani 1 1 d . . . . .
O17 O 1.52636(15) 0.70486(10) 0.17106(16) 0.0650(5) Uani 1 1 d . . . . .
H17 H 1.529028 0.670178 0.214929 0.097 Uiso 1 1 calc GR . . . .
O17P O 0.6190(2) 0.66684(13) -0.11364(18) 0.0891(7) Uani 1 1 d . . . . .
H17P H 0.630472 0.628091 -0.075311 0.134 Uiso 1 1 calc GR . . . .
N2 N 1.15678(14) 0.94830(10) 0.18683(14) 0.0435(4) Uani 1 1 d D . . . .
N2P N 0.94559(14) 0.93632(10) 0.12027(15) 0.0484(4) Uani 1 1 d D . . . .
C11 C 1.42202(18) 1.02999(14) 0.3444(2) 0.0558(6) Uani 1 1 d . . . . .
H11 H 1.467501 0.988935 0.336552 0.067 Uiso 1 1 calc R . . . .
C1A C 1.1192(8) 0.8859(7) 0.1041(9) 0.055(2) Uani 0.484(13) 1 d D . P A 3
H1AA H 1.169464 0.841744 0.118906 0.066 Uiso 0.484(13) 1 calc R . P A 3
H1AB H 1.115742 0.905966 0.033881 0.066 Uiso 0.484(13) 1 calc R . P A 3
C1B C 1.1150(8) 0.8714(5) 0.1403(7) 0.0468(18) Uani 0.516(13) 1 d D . P A 4
H1BA H 1.106703 0.836050 0.195499 0.056 Uiso 0.516(13) 1 calc R . P A 4
H1BB H 1.166285 0.848351 0.105542 0.056 Uiso 0.516(13) 1 calc R . P A 4
C1PA C 1.0055(5) 0.8618(4) 0.1103(9) 0.055(2) Uani 0.484(13) 1 d D . P A 3
H1PA H 0.966540 0.833638 0.046592 0.066 Uiso 0.484(13) 1 calc R . P A 3
H1PB H 1.011138 0.828524 0.171505 0.066 Uiso 0.484(13) 1 calc R . P A 3
C1PB C 1.0060(4) 0.8855(4) 0.0615(6) 0.0468(15) Uani 0.516(13) 1 d D . P A 4
H1PC H 0.966869 0.836774 0.040067 0.056 Uiso 0.516(13) 1 calc R . P A 4
H1PD H 1.015121 0.911865 -0.001122 0.056 Uiso 0.516(13) 1 calc R . P A 4
C3 C 1.26251(16) 0.95619(12) 0.23365(16) 0.0414(4) Uani 1 1 d . . . . .
C3P C 0.83819(16) 0.93185(12) 0.10127(16) 0.0417(4) Uani 1 1 d . . . . .
C4 C 1.34027(16) 0.89256(12) 0.22235(17) 0.0430(4) Uani 1 1 d . . . . .
C4P C 0.77861(16) 0.86109(12) 0.04725(17) 0.0436(5) Uani 1 1 d . . . . .
C5 C 1.37807(18) 0.88799(13) 0.13303(19) 0.0492(5) Uani 1 1 d . . . . .
H5 H 1.360134 0.927381 0.082190 0.059 Uiso 1 1 calc R . . . .
C5P C 0.71718(19) 0.86515(14) -0.05829(18) 0.0532(5) Uani 1 1 d . . . . .
H5P H 0.711720 0.912348 -0.094581 0.064 Uiso 1 1 calc R . . . .
C6 C 1.44227(17) 0.82571(13) 0.11786(19) 0.0501(5) Uani 1 1 d . . . . .
H6 H 1.468139 0.823759 0.057854 0.060 Uiso 1 1 calc R . . . .
C6P C 0.6640(2) 0.79996(16) -0.1102(2) 0.0628(6) Uani 1 1 d . . . . .
H6P H 0.622972 0.803590 -0.181121 0.075 Uiso 1 1 calc R . . . .
C7 C 1.46775(16) 0.76625(12) 0.19278(19) 0.0473(5) Uani 1 1 d . . . . .
C7P C 0.6711(2) 0.72956(15) -0.0578(2) 0.0586(6) Uani 1 1 d . . . . .
C8 C 1.43264(18) 0.77100(13) 0.28341(19) 0.0502(5) Uani 1 1 d . . . . .
H8 H 1.451577 0.731920 0.334626 0.060 Uiso 1 1 calc R . . . .
C8P C 0.7310(3) 0.72468(15) 0.0476(2) 0.0673(7) Uani 1 1 d . . . . .
H8P H 0.735413 0.677500 0.083792 0.081 Uiso 1 1 calc R . . . .
C9 C 1.36939(17) 0.83362(13) 0.29854(18) 0.0483(5) Uani 1 1 d . . . . .
H9 H 1.346093 0.836464 0.359986 0.058 Uiso 1 1 calc R . . . .
C9P C 0.7842(2) 0.78999(14) 0.0994(2) 0.0622(6) Uani 1 1 d . . . . .
H9P H 0.824599 0.786256 0.170512 0.075 Uiso 1 1 calc R . . . .
C10 C 1.30671(16) 1.02445(12) 0.29624(17) 0.0426(4) Uani 1 1 d . . . . .
C10P C 0.77355(16) 0.99454(12) 0.12919(16) 0.0408(4) Uani 1 1 d . . . . .
C11P C 0.65820(18) 0.98514(14) 0.11207(19) 0.0499(5) Uani 1 1 d . . . . .
H11P H 0.625918 0.937564 0.086571 0.060 Uiso 1 1 calc R . . . .
C12 C 1.4682(2) 1.09415(15) 0.4021(2) 0.0644(7) Uani 1 1 d . . . . .
H12 H 1.544173 1.096541 0.432983 0.077 Uiso 1 1 calc R . . . .
C12P C 0.59273(18) 1.04366(16) 0.1318(2) 0.0575(6) Uani 1 1 d . . . . .
H12P H 0.517282 1.035657 0.120370 0.069 Uiso 1 1 calc R . . . .
C13 C 1.40103(19) 1.15550(15) 0.4140(2) 0.0575(6) Uani 1 1 d . . . . .
H13 H 1.432225 1.199082 0.453428 0.069 Uiso 1 1 calc R . . . .
C13P C 0.63977(19) 1.11502(15) 0.1688(2) 0.0595(6) Uani 1 1 d . . . . .
H13P H 0.595464 1.155228 0.181650 0.071 Uiso 1 1 calc R . . . .
C14 C 1.28889(18) 1.15276(13) 0.36837(19) 0.0518(5) Uani 1 1 d . . . . .
H14 H 1.245264 1.194568 0.377526 0.062 Uiso 1 1 calc R . . . .
C14P C 0.75139(18) 1.12680(14) 0.1868(2) 0.0565(6) Uani 1 1 d . . . . .
H14P H 0.781406 1.175314 0.210715 0.068 Uiso 1 1 calc R . . . .
C15 C 1.23865(16) 1.08777(12) 0.30789(17) 0.0429(4) Uani 1 1 d . . . . .
C15P C 0.82141(16) 1.06676(12) 0.16983(17) 0.0437(5) Uani 1 1 d . . . . .
C2D C 0.6333(4) 0.4774(3) -0.0059(4) 0.103(2) Uani 0.603(6) 1 d . U P B 1
H2D H 0.561103 0.465392 -0.043930 0.124 Uiso 0.603(6) 1 calc R . P B 1
O3AA O 0.6681(7) 0.5419(3) -0.0202(6) 0.196(5) Uani 0.603(6) 1 d G U P B 1
N3D N 0.6910(3) 0.4215(2) 0.0607(3) 0.0783(17) Uani 0.603(6) 1 d DG U P B 1
C4D C 0.6427(5) 0.3464(3) 0.0724(6) 0.122(3) Uani 0.603(6) 1 d DG U P B 1
H4DA H 0.633502 0.342243 0.142646 0.182 Uiso 0.603(6) 1 calc GR . P B 1
H4DB H 0.690540 0.305472 0.061600 0.182 Uiso 0.603(6) 1 calc GR . P B 1
H4DC H 0.572007 0.341802 0.020755 0.182 Uiso 0.603(6) 1 calc GR . P B 1
C5D C 0.8043(4) 0.4358(4) 0.1227(5) 0.151(4) Uani 0.603(6) 1 d DG U P B 1
H5DA H 0.851512 0.436633 0.076368 0.226 Uiso 0.603(6) 1 calc GR . P B 1
H5DB H 0.827639 0.394964 0.174413 0.226 Uiso 0.603(6) 1 calc GR . P B 1
H5DC H 0.808472 0.485134 0.158428 0.226 Uiso 0.603(6) 1 calc GR . P B 1
C2M C 0.7338(5) 0.4897(3) 0.0577(5) 0.090(3) Uani 0.397(6) 1 d . U P B 2
H2M H 0.807210 0.503619 0.066807 0.108 Uiso 0.397(6) 1 calc R . P B 2
O4AA O 0.6633(6) 0.5368(3) 0.0130(7) 0.113(3) Uani 0.397(6) 1 d G U P B 2
N3M N 0.7141(4) 0.4186(3) 0.0954(5) 0.065(2) Uani 0.397(6) 1 d DG U P B 2
C4M C 0.8034(6) 0.3666(4) 0.1475(7) 0.098(3) Uani 0.397(6) 1 d DG U P B 2
H4MA H 0.871474 0.385368 0.137097 0.148 Uiso 0.397(6) 1 calc GR . P B 2
H4MB H 0.788366 0.315148 0.117722 0.148 Uiso 0.397(6) 1 calc GR . P B 2
H4MC H 0.809534 0.364622 0.222294 0.148 Uiso 0.397(6) 1 calc GR . P B 2
C5M C 0.6017(5) 0.3926(4) 0.0843(10) 0.123(5) Uani 0.397(6) 1 d DG U P B 2
H5MA H 0.553263 0.437032 0.073279 0.184 Uiso 0.397(6) 1 calc GR . P B 2
H5MB H 0.598523 0.365718 0.147778 0.184 Uiso 0.397(6) 1 calc GR . P B 2
H5MC H 0.578965 0.357986 0.024520 0.184 Uiso 0.397(6) 1 calc GR . P B 2

loop_
_atom_site_aniso_label
_atom_site_aniso_U_11
_atom_site_aniso_U_22
_atom_site_aniso_U_33
_atom_site_aniso_U_23
_atom_site_aniso_U_13
_atom_site_aniso_U_12
Ni 0.03191(13) 0.03430(14) 0.05150(16) -0.00366(11) 0.00269(10) -0.00049(10)
O16 0.0332(7) 0.0392(8) 0.0749(10) -0.0107(7) 0.0024(7) 0.0000(6)
O16P 0.0326(7) 0.0403(8) 0.0803(11) -0.0143(7) 0.0056(7) -0.0028(6)
O17 0.0582(10) 0.0479(10) 0.0960(13) 0.0211(9) 0.0333(10) 0.0193(8)
O17P 0.0992(16) 0.0764(14) 0.0952(15) -0.0398(12) 0.0327(13) -0.0470(13)
N2 0.0368(8) 0.0360(9) 0.0522(10) -0.0033(7) 0.0032(7) 0.0007(7)
N2P 0.0361(9) 0.0419(9) 0.0613(11) -0.0110(8) 0.0038(8) 0.0011(7)
C11 0.0379(11) 0.0529(13) 0.0667(15) -0.0049(11) -0.0018(10) 0.0018(10)
C1A 0.036(3) 0.057(5) 0.070(6) -0.022(4) 0.011(4) -0.004(3)
C1B 0.045(3) 0.038(3) 0.057(4) -0.009(3) 0.012(3) 0.001(2)
C1PA 0.044(3) 0.043(3) 0.068(5) -0.011(3) -0.001(3) 0.005(2)
C1PB 0.043(2) 0.045(3) 0.046(3) -0.006(2) 0.002(2) 0.005(2)
C3 0.0368(10) 0.0376(10) 0.0466(11) 0.0048(8) 0.0063(8) 0.0012(8)
C3P 0.0371(10) 0.0369(10) 0.0452(11) 0.0001(8) 0.0015(8) -0.0027(8)
C4 0.0328(9) 0.0361(10) 0.0555(12) 0.0035(8) 0.0044(8) 0.0011(8)
C4P 0.0372(10) 0.0391(10) 0.0495(11) -0.0035(8) 0.0040(8) -0.0037(8)
C5 0.0446(11) 0.0400(11) 0.0613(13) 0.0154(10) 0.0121(10) 0.0049(9)
C5P 0.0542(13) 0.0497(13) 0.0484(12) 0.0012(10) 0.0021(10) -0.0067(10)
C6 0.0438(11) 0.0446(12) 0.0639(14) 0.0107(10) 0.0181(10) 0.0043(9)
C6P 0.0608(15) 0.0698(16) 0.0493(13) -0.0121(12) 0.0012(11) -0.0119(12)
C7 0.0327(9) 0.0381(11) 0.0686(14) 0.0086(9) 0.0096(9) 0.0026(8)
C7P 0.0551(13) 0.0564(14) 0.0678(15) -0.0209(12) 0.0230(12) -0.0203(11)
C8 0.0444(11) 0.0407(11) 0.0594(13) 0.0121(9) 0.0043(10) 0.0032(9)
C8P 0.0904(19) 0.0430(13) 0.0681(16) -0.0017(11) 0.0214(14) -0.0151(13)
C9 0.0442(11) 0.0452(11) 0.0519(12) 0.0060(9) 0.0070(9) 0.0008(9)
C9P 0.0784(17) 0.0467(13) 0.0507(13) 0.0022(10) -0.0001(12) -0.0074(12)
C10 0.0346(9) 0.0412(11) 0.0468(11) 0.0035(8) 0.0027(8) -0.0009(8)
C10P 0.0336(9) 0.0427(11) 0.0421(10) 0.0010(8) 0.0039(8) -0.0017(8)
C11P 0.0375(10) 0.0540(13) 0.0550(12) -0.0044(10) 0.0075(9) -0.0078(9)
C12 0.0401(12) 0.0625(15) 0.0765(17) -0.0084(13) -0.0075(11) -0.0059(11)
C12P 0.0348(11) 0.0705(16) 0.0654(15) -0.0091(12) 0.0107(10) -0.0028(11)
C13 0.0475(12) 0.0513(13) 0.0621(14) -0.0063(11) -0.0041(10) -0.0097(10)
C13P 0.0398(11) 0.0628(15) 0.0711(16) -0.0144(12) 0.0074(11) 0.0082(10)
C14 0.0445(11) 0.0428(11) 0.0611(13) -0.0075(10) 0.0030(10) -0.0017(9)
C14P 0.0389(11) 0.0497(13) 0.0739(16) -0.0140(11) 0.0037(10) 0.0014(10)
C15 0.0366(10) 0.0388(10) 0.0485(11) 0.0006(8) 0.0038(8) -0.0044(8)
C15P 0.0340(9) 0.0441(11) 0.0483(11) -0.0032(9) 0.0035(8) -0.0007(8)
C2D 0.113(5) 0.098(5) 0.110(5) -0.021(4) 0.050(4) 0.006(4)
O3AA 0.342(13) 0.076(5) 0.216(9) -0.015(5) 0.155(9) 0.006(6)
N3D 0.071(3) 0.092(4) 0.074(4) -0.019(2) 0.023(3) -0.017(3)
C4D 0.124(7) 0.122(6) 0.127(6) 0.017(5) 0.048(5) -0.024(5)
C5D 0.081(5) 0.235(12) 0.126(7) -0.088(8) 0.009(4) -0.031(6)
C2M 0.094(6) 0.070(5) 0.097(6) -0.015(4) 0.013(5) -0.011(4)
O4AA 0.136(7) 0.041(4) 0.137(7) 0.000(4) -0.005(5) -0.004(4)
N3M 0.065(4) 0.058(4) 0.068(5) -0.013(3) 0.011(4) -0.002(3)
C4M 0.093(6) 0.096(7) 0.099(7) 0.005(6) 0.014(5) 0.020(5)
C5M 0.071(5) 0.147(11) 0.144(10) 0.003(9) 0.017(6) -0.018(6)

loop_
_atom_type_symbol
_atom_type_description
_atom_type_scat_dispersion_real
_atom_type_scat_dispersion_imag
_atom_type_scat_source
C C 0.0033 0.0016 'International Tables Vol C Tables 4.2.6.8 and 6.1.1.4'
H H 0.0000 0.0000 'International Tables Vol C Tables 4.2.6.8 and 6.1.1.4'
N N 0.0061 0.0033 'International Tables Vol C Tables 4.2.6.8 and 6.1.1.4'
Ni Ni 0.3393 1.1124 'International Tables Vol C Tables 4.2.6.8 and 6.1.1.4'
O O 0.0106 0.0060 'International Tables Vol C Tables 4.2.6.8 and 6.1.1.4'

loop_
_geom_angle_atom_site_label_1
_geom_angle_atom_site_label_2
_geom_angle_atom_site_label_3
_geom_angle
_geom_angle_site_symmetry_1
_geom_angle_site_symmetry_3
_geom_angle_publ_flag
O16 Ni O16P 84.62(6) . . ?
O16 Ni N2 94.23(7) . . ?
O16 Ni N2P 177.45(8) . . ?
O16P Ni N2 177.23(8) . . ?
O16P Ni N2P 93.48(7) . . ?
N2 Ni N2P 87.74(7) . . ?
C15 O16 Ni 128.13(13) . . ?
C15P O16P Ni 128.01(13) . . ?
C7 O17 H17 109.5 . . ?
C7P O17P H17P 109.5 . . ?
C1A N2 Ni 111.2(4) . . ?
C1B N2 Ni 110.9(4) . . ?
C3 N2 Ni 128.99(15) . . ?
C3 N2 C1A 119.2(4) . . ?
C3 N2 C1B 118.8(4) . . ?
C1PA N2P Ni 112.0(2) . . ?
C1PB N2P Ni 108.7(2) . . ?
C3P N2P Ni 129.05(15) . . ?
C3P N2P C1PA 116.8(3) . . ?
C3P N2P C1PB 120.9(2) . . ?
C10 C11 H11 119.1 . . ?
C12 C11 H11 119.1 . . ?
C12 C11 C10 121.7(2) . . ?
N2 C1A H1AA 110.6 . . ?
N2 C1A H1AB 110.6 . . ?
N2 C1A C1PA 105.6(7) . . ?
H1AA C1A H1AB 108.8 . . ?
C1PA C1A H1AA 110.6 . . ?
C1PA C1A H1AB 110.6 . . ?
N2 C1B H1BA 110.3 . . ?
N2 C1B H1BB 110.3 . . ?
N2 C1B C1PB 107.1(6) . . ?
H1BA C1B H1BB 108.6 . . ?
C1PB C1B H1BA 110.3 . . ?
C1PB C1B H1BB 110.3 . . ?
N2P C1PA C1A 106.2(7) . . ?
N2P C1PA H1PA 110.5 . . ?
N2P C1PA H1PB 110.5 . . ?
C1A C1PA H1PA 110.5 . . ?
C1A C1PA H1PB 110.5 . . ?
H1PA C1PA H1PB 108.7 . . ?
N2P C1PB H1PC 111.0 . . ?
N2P C1PB H1PD 111.0 . . ?
C1B C1PB N2P 103.9(6) . . ?
C1B C1PB H1PC 111.0 . . ?
C1B C1PB H1PD 111.0 . . ?
H1PC C1PB H1PD 109.0 . . ?
N2 C3 C4 119.07(18) . . ?
N2 C3 C10 122.01(19) . . ?
C10 C3 C4 118.92(17) . . ?
N2P C3P C4P 119.61(19) . . ?
N2P C3P C10P 122.04(18) . . ?
C10P C3P C4P 118.33(17) . . ?
C5 C4 C3 120.82(18) . . ?
C5 C4 C9 118.7(2) . . ?
C9 C4 C3 120.3(2) . . ?
C5P C4P C3P 119.93(19) . . ?
C5P C4P C9P 118.2(2) . . ?
C9P C4P C3P 121.85(19) . . ?
C4 C5 H5 119.5 . . ?
C4 C5 C6 121.1(2) . . ?
C6 C5 H5 119.5 . . ?
C4P C5P H5P 119.6 . . ?
C6P C5P C4P 120.7(2) . . ?
C6P C5P H5P 119.6 . . ?
C5 C6 H6 120.2 . . ?
C5 C6 C7 119.6(2) . . ?
C7 C6 H6 120.2 . . ?
C5P C6P H6P 119.8 . . ?
C7P C6P C5P 120.5(2) . . ?
C7P C6P H6P 119.8 . . ?
O17 C7 C6 116.9(2) . . ?
O17 C7 C8 123.23(19) . . ?
C8 C7 C6 119.9(2) . . ?
O17P C7P C6P 117.9(2) . . ?
O17P C7P C8P 122.5(3) . . ?
C6P C7P C8P 119.5(2) . . ?
C7 C8 H8 119.9 . . ?
C7 C8 C9 120.3(2) . . ?
C9 C8 H8 119.9 . . ?
C7P C8P H8P 120.1 . . ?
C7P C8P C9P 119.9(2) . . ?
C9P C8P H8P 120.1 . . ?
C4 C9 H9 119.8 . . ?
C8 C9 C4 120.5(2) . . ?
C8 C9 H9 119.8 . . ?
C4P C9P H9P 119.4 . . ?
C8P C9P C4P 121.1(2) . . ?
C8P C9P H9P 119.4 . . ?
C11 C10 C3 119.46(19) . . ?
C15 C10 C11 118.50(19) . . ?
C15 C10 C3 122.00(18) . . ?
C11P C10P C3P 119.84(19) . . ?
C15P C10P C3P 122.05(18) . . ?
C15P C10P C11P 118.07(19) . . ?
C10P C11P H11P 118.9 . . ?
C12P C11P C10P 122.2(2) . . ?
C12P C11P H11P 118.9 . . ?
C11 C12 H12 120.3 . . ?
C11 C12 C13 119.4(2) . . ?
C13 C12 H12 120.3 . . ?
C11P C12P H12P 120.3 . . ?
C11P C12P C13P 119.4(2) . . ?
C13P C12P H12P 120.3 . . ?
C12 C13 H13 119.6 . . ?
C14 C13 C12 120.8(2) . . ?
C14 C13 H13 119.6 . . ?
C12P C13P H13P 119.8 . . ?
C14P C13P C12P 120.5(2) . . ?
C14P C13P H13P 119.8 . . ?
C13 C14 H14 119.4 . . ?
C13 C14 C15 121.2(2) . . ?
C15 C14 H14 119.4 . . ?
C13P C14P H14P 119.3 . . ?
C13P C14P C15P 121.3(2) . . ?
C15P C14P H14P 119.3 . . ?
O16 C15 C10 124.18(18) . . ?
O16 C15 C14 117.53(19) . . ?
C14 C15 C10 118.29(18) . . ?
O16P C15P C10P 123.79(19) . . ?
O16P C15P C14P 117.73(19) . . ?
C14P C15P C10P 118.47(19) . . ?
O3AA C2D H2D 117.2 . . ?
O3AA C2D N3D 125.6 . . ?
N3D C2D H2D 117.2 . . ?
C2D N3D C4D 121.7 . . ?
C2D N3D C5D 120.5 . . ?
C4D N3D C5D 117.8 . . ?
N3D C4D H4DA 109.5 . . ?
N3D C4D H4DB 109.5 . . ?
N3D C4D H4DC 109.5 . . ?
H4DA C4D H4DB 109.5 . . ?
H4DA C4D H4DC 109.5 . . ?
H4DB C4D H4DC 109.5 . . ?
N3D C5D H5DA 109.5 . . ?
N3D C5D H5DB 109.5 . . ?
N3D C5D H5DC 109.5 . . ?
H5DA C5D H5DB 109.5 . . ?
H5DA C5D H5DC 109.5 . . ?
H5DB C5D H5DC 109.5 . . ?
O4AA C2M H2M 117.2 . . ?
O4AA C2M N3M 125.7 . . ?
N3M C2M H2M 117.2 . . ?
C2M N3M C4M 121.7 . . ?
C2M N3M C5M 120.5 . . ?
C4M N3M C5M 117.8 . . ?
N3M C4M H4MA 109.5 . . ?
N3M C4M H4MB 109.5 . . ?
N3M C4M H4MC 109.5 . . ?
H4MA C4M H4MB 109.5 . . ?
H4MA C4M H4MC 109.5 . . ?
H4MB C4M H4MC 109.5 . . ?
N3M C5M H5MA 109.5 . . ?
N3M C5M H5MB 109.5 . . ?
N3M C5M H5MC 109.5 . . ?
H5MA C5M H5MB 109.5 . . ?
H5MA C5M H5MC 109.5 . . ?
H5MB C5M H5MC 109.5 . . ?

loop_
_geom_bond_atom_site_label_1
_geom_bond_atom_site_label_2
_geom_bond_distance
_geom_bond_site_symmetry_2
_geom_bond_publ_flag
Ni O16 1.8258(14) . ?
Ni O16P 1.8431(15) . ?
Ni N2 1.8474(17) . ?
Ni N2P 1.8559(17) . ?
O16 C15 1.311(2) . ?
O16P C15P 1.321(2) . ?
O17 H17 0.8200 . ?
O17 C7 1.359(3) . ?
O17P H17P 0.8200 . ?
O17P C7P 1.361(3) . ?
N2 C1A 1.502(10) . ?
N2 C1B 1.484(9) . ?
N2 C3 1.309(2) . ?
N2P C1PA 1.506(6) . ?
N2P C1PB 1.500(6) . ?
N2P C3P 1.308(3) . ?
C11 H11 0.9300 . ?
C11 C10 1.416(3) . ?
C11 C12 1.368(3) . ?
C1A H1AA 0.9700 . ?
C1A H1AB 0.9700 . ?
C1A C1PA 1.513(12) . ?
C1B H1BA 0.9700 . ?
C1B H1BB 0.9700 . ?
C1B C1PB 1.490(10) . ?
C1PA H1PA 0.9700 . ?
C1PA H1PB 0.9700 . ?
C1PB H1PC 0.9700 . ?
C1PB H1PD 0.9700 . ?
C3 C4 1.499(3) . ?
C3 C10 1.447(3) . ?
C3P C4P 1.495(3) . ?
C3P C10P 1.453(3) . ?
C4 C5 1.380(3) . ?
C4 C9 1.394(3) . ?
C4P C5P 1.385(3) . ?
C4P C9P 1.388(3) . ?
C5 H5 0.9300 . ?
C5 C6 1.385(3) . ?
C5P H5P 0.9300 . ?
C5P C6P 1.380(3) . ?
C6 H6 0.9300 . ?
C6 C7 1.388(3) . ?
C6P H6P 0.9300 . ?
C6P C7P 1.377(4) . ?
C7 C8 1.378(3) . ?
C7P C8P 1.379(4) . ?
C8 H8 0.9300 . ?
C8 C9 1.382(3) . ?
C8P H8P 0.9300 . ?
C8P C9P 1.381(3) . ?
C9 H9 0.9300 . ?
C9P H9P 0.9300 . ?
C10 C15 1.416(3) . ?
C10P C11P 1.416(3) . ?
C10P C15P 1.413(3) . ?
C11P H11P 0.9300 . ?
C11P C12P 1.366(3) . ?
C12 H12 0.9300 . ?
C12 C13 1.385(4) . ?
C12P H12P 0.9300 . ?
C12P C13P 1.386(3) . ?
C13 H13 0.9300 . ?
C13 C14 1.373(3) . ?
C13P H13P 0.9300 . ?
C13P C14P 1.374(3) . ?
C14 H14 0.9300 . ?
C14 C15 1.410(3) . ?
C14P H14P 0.9300 . ?
C14P C15P 1.411(3) . ?
C2D H2D 0.9300 . ?
C2D O3AA 1.2217 . ?
C2D N3D 1.3607 . ?
N3D C4D 1.4488 . ?
N3D C5D 1.4523 . ?
C4D H4DA 0.9600 . ?
C4D H4DB 0.9600 . ?
C4D H4DC 0.9600 . ?
C5D H5DA 0.9600 . ?
C5D H5DB 0.9600 . ?
C5D H5DC 0.9600 . ?
C2M H2M 0.9300 . ?
C2M O4AA 1.2217 . ?
C2M N3M 1.3611 . ?
N3M C4M 1.4485 . ?
N3M C5M 1.4523 . ?
C4M H4MA 0.9600 . ?
C4M H4MB 0.9600 . ?
C4M H4MC 0.9600 . ?
C5M H5MA 0.9600 . ?
C5M H5MB 0.9600 . ?
C5M H5MC 0.9600 . ?

loop_
_geom_hbond_atom_site_label_D
_geom_hbond_atom_site_label_H
_geom_hbond_atom_site_label_A
_geom_hbond_distance_DH
_geom_hbond_distance_HA
_geom_hbond_distance_DA
_geom_hbond_angle_DHA
_geom_hbond_site_symmetry_A
_geom_hbond_publ_flag
O17 H17 O16P 0.82 1.92 2.715(2) 164.1 2_745 yes
O17P H17P O3AA 0.82 1.65 2.456(5) 165.9 . yes
O17P H17P O4AA 0.82 1.92 2.739(6) 177.6 . yes

loop_
_geom_torsion_atom_site_label_1
_geom_torsion_atom_site_label_2
_geom_torsion_atom_site_label_3
_geom_torsion_atom_site_label_4
_geom_torsion
_geom_torsion_site_symmetry_1
_geom_torsion_site_symmetry_2
_geom_torsion_site_symmetry_3
_geom_torsion_site_symmetry_4
_geom_torsion_publ_flag
Ni O16 C15 C10 4.1(3) . . . . ?
Ni O16 C15 C14 -175.64(16) . . . . ?
Ni O16P C15P C10P -6.1(3) . . . . ?
Ni O16P C15P C14P 173.71(17) . . . . ?
Ni N2 C1A C1PA -38.6(11) . . . . ?
Ni N2 C1B C1PB 31.6(9) . . . . ?
Ni N2 C3 C4 176.35(15) . . . . ?
Ni N2 C3 C10 -3.5(3) . . . . ?
Ni N2P C1PA C1A -31.2(11) . . . . ?
Ni N2P C1PB C1B 44.4(8) . . . . ?
Ni N2P C3P C4P -176.11(15) . . . . ?
Ni N2P C3P C10P 5.1(3) . . . . ?
O16 Ni O16P C15P -166.0(2) . . . . ?
O16 Ni N2 C1A -163.8(5) . . . . ?
O16 Ni N2 C1B 173.5(4) . . . . ?
O16 Ni N2 C3 6.8(2) . . . . ?
O16P Ni O16 C15 175.6(2) . . . . ?
O16P Ni N2P C1PA -174.4(5) . . . . ?
O16P Ni N2P C1PB 154.6(4) . . . . ?
O16P Ni N2P C3P -11.9(2) . . . . ?
O17 C7 C8 C9 -177.3(2) . . . . ?
O17P C7P C8P C9P 178.5(3) . . . . ?
N2 Ni O16 C15 -7.0(2) . . . . ?
N2 Ni N2P C1PA 8.1(5) . . . . ?
N2 Ni N2P C1PB -22.9(4) . . . . ?
N2 Ni N2P C3P 170.6(2) . . . . ?
N2 C1A C1PA N2P 43.1(13) . . . . ?
N2 C1B C1PB N2P -47.8(10) . . . . ?
N2 C3 C4 C5 81.8(3) . . . . ?
N2 C3 C4 C9 -93.5(3) . . . . ?
N2 C3 C10 C11 -179.5(2) . . . . ?
N2 C3 C10 C15 -1.9(3) . . . . ?
N2P Ni O16P C15P 12.3(2) . . . . ?
N2P Ni N2 C1A 17.8(5) . . . . ?
N2P Ni N2 C1B -4.9(4) . . . . ?
N2P Ni N2 C3 -171.6(2) . . . . ?
N2P C3P C4P C5P -105.6(3) . . . . ?
N2P C3P C4P C9P 73.3(3) . . . . ?
N2P C3P C10P C11P -176.7(2) . . . . ?
N2P C3P C10P C15P 5.7(3) . . . . ?
C11 C10 C15 O16 179.3(2) . . . . ?
C11 C10 C15 C14 -1.0(3) . . . . ?
C11 C12 C13 C14 -0.3(4) . . . . ?
C1A N2 C3 C4 -13.7(6) . . . . ?
C1A N2 C3 C10 166.4(6) . . . . ?
C1B N2 C3 C4 10.6(5) . . . . ?
C1B N2 C3 C10 -169.3(5) . . . . ?
C1PA N2P C3P C4P -14.3(6) . . . . ?
C1PA N2P C3P C10P 166.9(5) . . . . ?
C1PB N2P C3P C4P 18.8(5) . . . . ?
C1PB N2P C3P C10P -160.0(4) . . . . ?
C3 N2 C1A C1PA 149.8(7) . . . . ?
C3 N2 C1B C1PB -160.2(6) . . . . ?
C3 C4 C5 C6 -174.4(2) . . . . ?
C3 C4 C9 C8 173.91(19) . . . . ?
C3 C10 C15 O16 1.7(3) . . . . ?
C3 C10 C15 C14 -178.6(2) . . . . ?
C3P N2P C1PA C1A 164.0(7) . . . . ?
C3P N2P C1PB C1B -147.7(5) . . . . ?
C3P C4P C5P C6P 178.3(2) . . . . ?
C3P C4P C9P C8P -178.4(2) . . . . ?
C3P C10P C11P C12P -176.6(2) . . . . ?
C3P C10P C15P O16P -5.2(3) . . . . ?
C3P C10P C15P C14P 174.9(2) . . . . ?
C4 C3 C10 C11 0.6(3) . . . . ?
C4 C3 C10 C15 178.18(19) . . . . ?
C4 C5 C6 C7 1.0(3) . . . . ?
C4P C3P C10P C11P 4.6(3) . . . . ?
C4P C3P C10P C15P -173.06(19) . . . . ?
C4P C5P C6P C7P 0.0(4) . . . . ?
C5 C4 C9 C8 -1.5(3) . . . . ?
C5 C6 C7 O17 176.8(2) . . . . ?
C5 C6 C7 C8 -2.4(3) . . . . ?
C5P C4P C9P C8P 0.5(4) . . . . ?
C5P C6P C7P O17P -178.6(2) . . . . ?
C5P C6P C7P C8P 0.7(4) . . . . ?
C6 C7 C8 C9 1.9(3) . . . . ?
C6P C7P C8P C9P -0.8(4) . . . . ?
C7 C8 C9 C4 0.1(3) . . . . ?
C7P C8P C9P C4P 0.2(4) . . . . ?
C9 C4 C5 C6 1.0(3) . . . . ?
C9P C4P C5P C6P -0.6(4) . . . . ?
C10 C11 C12 C13 0.0(4) . . . . ?
C10 C3 C4 C5 -98.3(2) . . . . ?
C10 C3 C4 C9 86.4(2) . . . . ?
C10P C3P C4P C5P 73.2(3) . . . . ?
C10P C3P C4P C9P -107.9(3) . . . . ?
C10P C11P C12P C13P 0.6(4) . . . . ?
C11P C10P C15P O16P 177.1(2) . . . . ?
C11P C10P C15P C14P -2.7(3) . . . . ?
C11P C12P C13P C14P -0.7(4) . . . . ?
C12 C11 C10 C3 178.3(2) . . . . ?
C12 C11 C10 C15 0.7(4) . . . . ?
C12 C13 C14 C15 -0.1(4) . . . . ?
C12P C13P C14P C15P -1.0(4) . . . . ?
C13 C14 C15 O16 -179.5(2) . . . . ?
C13 C14 C15 C10 0.8(4) . . . . ?
C13P C14P C15P O16P -177.2(2) . . . . ?
C13P C14P C15P C10P 2.7(4) . . . . ?
C15P C10P C11P C12P 1.2(3) . . . . ?
O3AA C2D N3D C4D 180.0 . . . . ?
O3AA C2D N3D C5D 0.0 . . . . ?
O4AA C2M N3M C4M 180.0 . . . . ?
O4AA C2M N3M C5M 0.0 . . . . ?
